data_9013064
loop_
_publ_author_name
'Rouse, R. C.'
'Peacor, D. R.'
'Essene, E. J.'
'Coskren, T. D.'
'Lauf, R. J.'

_publ_section_title
;
 The new minerals levinsonite-(Y) [(Y,Nd,Ce)Al(SO4)2(C2O4)*12H2O] and
 zugshunstite-(Ce) [(Ce,Nd,La)Al(SO4)2(C2O4)*12H2O]: coexisting oxalates with
 different structures and differentiation of LREE and HREE
;
_journal_name_full 'Geochimica et Cosmochimica Acta'
_journal_page_first 1101
_journal_page_last 1115
_journal_paper_doi 10.1016/S0016-7037(00)00568-8
_journal_volume 65
_journal_year 2001
_chemical_compound_source 'Alum Cave Bluff, Great Smoky Mountains National Park, Tennessee'
_chemical_formula_sum
;C2 H24 Al Ce0.12 Dy0.04 Eu0.02 Gd0.08 La0.03 Nd0.23 O24 Pr0.03 S2 Sm0.12
 Y0.33
;
_chemical_name_mineral Levinsonite-(Y)
_space_group_IT_number 13
_symmetry_space_group_name_Hall '-P 2yac'
_symmetry_space_group_name_H-M 'P 1 2/n 1'
_cell_angle_alpha 90
_cell_angle_beta 108.50
_cell_angle_gamma 90
_cell_formula_units_Z 2
_cell_length_a 10.289
_cell_length_b 9.234
_cell_length_c 11.015
_cell_volume 992.440
_database_code_amcsd 0012661
_exptl_crystal_density_diffrn 2.179
_cod_original_formula_sum '(Y.33 La.03 Ce.12 Pr.03 Nd.23 Sm.12 Eu.02 Gd.08 Dy.04) Al S2 C2 O24 H24'
_cod_database_code 9013064

loop_
_space_group_symop_operation_xyz
x,y,z
1/2-x,y,1/2-z
1/2+x,-y,1/2+z
-x,-y,-z

loop_
_atom_site_aniso_label
_atom_site_aniso_U_11
_atom_site_aniso_U_22
_atom_site_aniso_U_33
_atom_site_aniso_U_12
_atom_site_aniso_U_13
_atom_site_aniso_U_23
Y 0.01178 0.01900 0.01168 0.00000 0.00130 0.00000
La 0.01178 0.01900 0.01168 0.00000 0.00130 0.00000
Ce 0.01178 0.01900 0.01168 0.00000 0.00130 0.00000
Pr 0.01178 0.01900 0.01168 0.00000 0.00130 0.00000
Nd 0.01178 0.01900 0.01168 0.00000 0.00130 0.00000
Sm 0.01178 0.01900 0.01168 0.00000 0.00130 0.00000
Eu 0.01178 0.01900 0.01168 0.00000 0.00130 0.00000
Gd 0.01178 0.01900 0.01168 0.00000 0.00130 0.00000
Dy 0.01178 0.01900 0.01168 0.00000 0.00130 0.00000
Al 0.01720 0.01660 0.01720 0.00000 0.00410 0.00000
S 0.01660 0.01850 0.01840 0.00090 0.00240 -0.00170
C 0.01400 0.02000 0.02000 0.00000 0.00580 0.00000
O1 0.03300 0.02700 0.03200 -0.00700 0.00710 0.00400
O2 0.02400 0.01800 0.03500 -0.00150 0.01410 0.00340
O3 0.02210 0.03400 0.01780 0.00460 0.00360 0.00010
O4 0.02700 0.02800 0.03100 0.00940 -0.00030 -0.01100
O5 0.02700 0.04000 0.02400 -0.00700 0.00490 -0.00300
O6 0.01800 0.03600 0.02800 0.00200 -0.00120 -0.00100
O7 0.01950 0.02300 0.02400 -0.00570 0.00080 0.00100
O8 0.02020 0.02500 0.02160 -0.00380 0.00350 0.00410
O9 0.03100 0.03200 0.01990 -0.00200 0.00860 -0.00080
Ow10 0.03900 0.01600 0.02800 0.00000 0.00800 0.00000
Ow11 0.02700 0.01600 0.02200 0.00000 0.00700 0.00000
Ow12 0.04700 0.04500 0.03900 -0.00400 0.01910 -0.00300
Ow13 0.04100 0.03000 0.06300 0.00100 0.02600 0.00600

loop_
_atom_site_label
_atom_site_fract_x
_atom_site_fract_y
_atom_site_fract_z
_atom_site_occupancy
_atom_site_U_iso_or_equiv
_atom_site_type_symbol
_atom_site_attached_hydrogens
Y 0.75000 0.51596 0.75000 0.33000 0.01473 Y 0
La 0.75000 0.51596 0.75000 0.03000 0.01473 La 0
Ce 0.75000 0.51596 0.75000 0.12000 0.01473 Ce 0
Pr 0.75000 0.51596 0.75000 0.03000 0.01473 Pr 0
Nd 0.75000 0.51596 0.75000 0.23000 0.01473 Nd 0
Sm 0.75000 0.51596 0.75000 0.12000 0.01473 Sm 0
Eu 0.75000 0.51596 0.75000 0.02000 0.01473 Eu 0
Gd 0.75000 0.51596 0.75000 0.08000 0.01473 Gd 0
Dy 0.75000 0.51596 0.75000 0.04000 0.01473 Dy 0
Al 0.75000 0.17080 0.25000 1.00000 0.01735 Al 0
S 0.70722 0.68050 0.02782 1.00000 0.01849 S 0
C 0.96870 0.43060 0.01800 1.00000 0.01798 C 0
O1 0.64450 0.54820 0.05460 1.00000 0.03166 O 0
O2 0.90770 0.16590 0.20160 1.00000 0.02457 O 0
O3 0.64200 0.17310 0.07680 1.00000 0.02533 O 0
O4 0.62830 0.80820 0.04590 1.00000 0.03090 O 0
O5 0.42060 0.61850 0.18440 1.00000 0.03141 O 0
O6 0.84920 0.69310 0.11080 1.00000 0.02951 O 0
O7 0.86390 0.38180 0.93950 1.00000 0.02368 O 0
O8 0.02880 0.38070 0.12710 1.00000 0.02318 O 0
O9 0.20190 0.31880 0.39150 1.00000 0.02723 O 0
Ow10 0.75000 0.37310 0.25000 1.00000 0.02850 O 0
Ow11 0.75000 0.96700 0.25000 1.00000 0.02191 O 0
Ow12 0.77980 0.03940 0.60220 1.00000 0.04243 O 0
Ow13 0.52630 0.07230 0.65200 1.00000 0.04255 O 0
H1 0.50800 0.37000 0.76500 1.00000 0.02533 H 0
H2 0.07900 0.58900 0.37600 1.00000 0.05066 H 0
H3 0.44900 0.82900 0.95200 1.00000 0.05066 H 0
H4 0.17100 0.86800 0.52000 1.00000 0.07599 H 0
H5 0.29000 0.56000 0.82500 1.00000 0.10132 H 0
H6 0.05300 0.91000 0.81300 1.00000 0.07599 H 0
H7 0.04500 0.12200 0.88800 1.00000 0.11399 H 0
H8 0.05000 0.76700 0.81500 1.00000 0.07599 H 0
H9 0.21000 0.09800 0.66200 1.00000 0.10132 H 0
H10 0.67000 0.06300 0.80000 1.00000 0.20264 H 0
H11 0.18600 0.03700 0.38800 1.00000 0.17731 H 0
H12 0.92400 0.06600 0.89000 1.00000 0.15198 H 0

loop_
_cod_changelog_entry_id
_cod_changelog_entry_author
_cod_changelog_entry_date
_cod_changelog_entry_text
1
;cod-tools version 3.8.0
Id: cif_guess_AMCSD_atom_types 9581 2023-05-17 12:35:41Z saulius
;
2023-05-18T11:42:21+03:00
;Derived atom types and hydrogen counts
from atom names that follow the AMCSD naming convention
(Wat == water, O-H == hydroxyl).
;

loop_
_cod_related_entry_id
_cod_related_entry_database
_cod_related_entry_code
1 AMCSD 0012661
